data_1535707
loop_
_publ_author_name
'Burnus, R.'
'Meyer, G.'

_publ_section_title
;
 Synthese und Kristallstrukturen der Alkali-Tetraiodoindate(III), AInI4 (A
 = Li, K, Rb, Cs)
;
_journal_name_full 'Zeitschrift fuer Anorganische und Allgemeine Chemie'
_journal_page_first 31
_journal_page_last 37
_journal_volume 602
_journal_year 1991
_chemical_formula_sum 'I4 In K'
_chemical_name_systematic 'K In I4'
_space_group_IT_number 219
_symmetry_space_group_name_Hall 'F -4a 2 3'
_symmetry_space_group_name_H-M 'F -4 3 c'
_cell_angle_alpha 90
_cell_angle_beta 90
_cell_angle_gamma 90
_cell_formula_units_Z 24
_cell_length_a 19.908
_cell_length_b 19.908
_cell_length_c 19.908
_cell_volume 7890.107
_citation_journal_id_ASTM ZAACAB
_cod_data_source_file Burnus_ZAACAB_1991_71.cif
_cod_data_source_block I4In1K1
_cod_original_cell_volume 7890.108
_cod_original_formula_sum 'I4 In1 K1'
_cod_database_code 1535707

loop_
_symmetry_equiv_pos_as_xyz
x,y,z
y+1/2,-x,-z
-x+1/2,-y+1/2,z
-y,x+1/2,-z
x,-y,-z
-y+1/2,-x,z
-x+1/2,y+1/2,-z
y,x+1/2,z
z,x,y
x+1/2,-z,-y
-z+1/2,-x+1/2,y
-x,z+1/2,-y
z,-x,-y
-x+1/2,-z,y
-z+1/2,x+1/2,-y
x,z+1/2,y
y,z,x
y,-z+1/2,-x+1/2
-z,-y,x+1/2
-y+1/2,z,-x+1/2
z+1/2,y,x
-y,-z,x
-z,y,-x+1/2
z+1/2,-y+1/2,-x+1/2
x,y+1/2,z+1/2
y+1/2,-x+1/2,-z+1/2
-x+1/2,-y+1,z+1/2
-y,x+1,-z+1/2
x,-y+1/2,-z+1/2
-y+1/2,-x+1/2,z+1/2
-x+1/2,y+1,-z+1/2
y,x+1,z+1/2
z,x+1/2,y+1/2
x+1/2,-z+1/2,-y+1/2
-z+1/2,-x+1,y+1/2
-x,z+1,-y+1/2
z,-x+1/2,-y+1/2
-x+1/2,-z+1/2,y+1/2
-z+1/2,x+1,-y+1/2
x,z+1,y+1/2
y,z+1/2,x+1/2
y,-z+1,-x+1
-z,-y+1/2,x+1
-y+1/2,z+1/2,-x+1
z+1/2,y+1/2,x+1/2
-y,-z+1/2,x+1/2
-z,y+1/2,-x+1
z+1/2,-y+1,-x+1
x+1/2,y,z+1/2
y+1,-x,-z+1/2
-x+1,-y+1/2,z+1/2
-y+1/2,x+1/2,-z+1/2
x+1/2,-y,-z+1/2
-y+1,-x,z+1/2
-x+1,y+1/2,-z+1/2
y+1/2,x+1/2,z+1/2
z+1/2,x,y+1/2
x+1,-z,-y+1/2
-z+1,-x+1/2,y+1/2
-x+1/2,z+1/2,-y+1/2
z+1/2,-x,-y+1/2
-x+1,-z,y+1/2
-z+1,x+1/2,-y+1/2
x+1/2,z+1/2,y+1/2
y+1/2,z,x+1/2
y+1/2,-z+1/2,-x+1
-z+1/2,-y,x+1
-y+1,z,-x+1
z+1,y,x+1/2
-y+1/2,-z,x+1/2
-z+1/2,y,-x+1
z+1,-y+1/2,-x+1
x+1/2,y+1/2,z
y+1,-x+1/2,-z
-x+1,-y+1,z
-y+1/2,x+1,-z
x+1/2,-y+1/2,-z
-y+1,-x+1/2,z
-x+1,y+1,-z
y+1/2,x+1,z
z+1/2,x+1/2,y
x+1,-z+1/2,-y
-z+1,-x+1,y
-x+1/2,z+1,-y
z+1/2,-x+1/2,-y
-x+1,-z+1/2,y
-z+1,x+1,-y
x+1/2,z+1,y
y+1/2,z+1/2,x
y+1/2,-z+1,-x+1/2
-z+1/2,-y+1/2,x+1/2
-y+1,z+1/2,-x+1/2
z+1,y+1/2,x
-y+1/2,-z+1/2,x
-z+1/2,y+1/2,-x+1/2
z+1,-y+1,-x+1/2

loop_
_atom_site_label
_atom_site_type_symbol
_atom_site_fract_x
_atom_site_fract_y
_atom_site_fract_z
_atom_site_occupancy
_atom_site_U_iso_or_equiv
K2 K+1 0.3178 0.3178 0.3178 0.5 0.0
I1 I-1 0.1126 0.9979 0.1746 1 0.0
K1 K+1 0 0 0 1 0.0
In1 In+3 0.25 0 0 1 0.0
